data_7041677
loop_
_publ_author_name
'Zhao, Xiao-Qing'
'Wang, Jin'
'Bao, Dong-Xu'
'Xiang, Shuo'
'Liu, Ya-Jun'
'Li, Yun-Chun'

_publ_section_title
;
 The ferromagnetic [Ln2Co6] heterometallic complexes.
;
_journal_issue 7
_journal_name_full 'Dalton transactions (Cambridge, England : 2003)'
_journal_page_first 2196
_journal_page_last 2203
_journal_paper_doi 10.1039/c6dt04375e
_journal_volume 46
_journal_year 2017
_chemical_formula_moiety 'C74 H100 Cl6 Co6 Dy2 N8 O26, 0.5(C Cl2)'
_chemical_formula_sum 'C74.5 H101 Cl7 Co6 Dy2 N8 O26'
_chemical_formula_weight 2451.36
_space_group_crystal_system triclinic
_space_group_IT_number 2
_space_group_name_Hall '-P 1'
_space_group_name_H-M_alt 'P -1'
_symmetry_space_group_name_Hall '-P 1'
_symmetry_space_group_name_H-M 'P -1'
_atom_sites_solution_hydrogens mixed
_atom_sites_solution_primary direct
_audit_creation_date 2016-12-13
_audit_creation_method
;
Olex2 1.2
(compiled 2016.11.30 svn.r3356 for OlexSys, GUI svn.r5269)
;
_audit_update_record
;
2016-12-13 deposited with the CCDC.
2017-01-11 downloaded from the CCDC.
;
_cell_angle_alpha 112.142(2)
_cell_angle_beta 100.552(2)
_cell_angle_gamma 111.525(2)
_cell_formula_units_Z 1
_cell_length_a 14.1416(3)
_cell_length_b 14.4081(4)
_cell_length_c 15.5303(4)
_cell_measurement_reflns_used 10549
_cell_measurement_temperature 121.1(2)
_cell_measurement_theta_max 28.3600
_cell_measurement_theta_min 3.1040
_cell_volume 2529.78(14)
_computing_cell_refinement
;
CrysAlisPro, Agilent Technologies,
Version 1.171.36.32 (release 02-08-2013 CrysAlis171 .NET)
(compiled Aug  2 2013,16:46:58)
;
_computing_data_collection
;
CrysAlisPro, Agilent Technologies,
Version 1.171.36.32 (release 02-08-2013 CrysAlis171 .NET)
(compiled Aug  2 2013,16:46:58)
;
_computing_data_reduction
;
CrysAlisPro, Agilent Technologies,
Version 1.171.36.32 (release 02-08-2013 CrysAlis171 .NET)
(compiled Aug  2 2013,16:46:58)
;
_computing_molecular_graphics 'Olex2 (Dolomanov et al., 2009)'
_computing_publication_material 'Olex2 (Dolomanov et al., 2009)'
_computing_structure_refinement 'XL (Sheldrick, 2008)'
_computing_structure_solution 'SIR2004 (Burla et al., 2007)'
_diffrn_ambient_temperature 121.1(2)
_diffrn_detector_area_resol_mean 16.2116
_diffrn_measured_fraction_theta_full 0.9986
_diffrn_measured_fraction_theta_max 0.6336
_diffrn_measurement_details
;
#__ type_ start__ end____ width___ exp.time_
  1 omega  -24.00   90.00   1.0000   10.0000
omega____ theta____ kappa____ phi______ frames
    -       18.3497   19.0000 -150.0000 114

#__ type_ start__ end____ width___ exp.time_
  2 omega  -19.00    7.00   1.0000   10.0000
omega____ theta____ kappa____ phi______ frames
    -       18.3497  -99.0000  150.0000 26

#__ type_ start__ end____ width___ exp.time_
  3 omega   70.00   95.00   1.0000   10.0000
omega____ theta____ kappa____ phi______ frames
    -       18.3497 -178.0000  120.0000 25

#__ type_ start__ end____ width___ exp.time_
  4 omega   16.00   60.00   1.0000   10.0000
omega____ theta____ kappa____ phi______ frames
    -       18.3497  -99.0000  150.0000 44

#__ type_ start__ end____ width___ exp.time_
  5 omega   -8.00   37.00   1.0000   10.0000
omega____ theta____ kappa____ phi______ frames
    -       18.3497   77.0000   30.0000 45

#__ type_ start__ end____ width___ exp.time_
  6 omega  -10.00   88.00   1.0000   10.0000
omega____ theta____ kappa____ phi______ frames
    -       18.3497   77.0000  -90.0000 98

#__ type_ start__ end____ width___ exp.time_
  7 omega  -70.00  -43.00   1.0000   10.0000
omega____ theta____ kappa____ phi______ frames
    -      -18.5841 -178.0000  -30.0000 27

#__ type_ start__ end____ width___ exp.time_
  8 omega  -63.00  -36.00   1.0000   10.0000
omega____ theta____ kappa____ phi______ frames
    -      -18.5841 -178.0000 -150.0000 27

#__ type_ start__ end____ width___ exp.time_
  9 omega  -19.00   53.00   1.0000   10.0000
omega____ theta____ kappa____ phi______ frames
    -      -18.5841   37.0000   60.0000 72
;
_diffrn_measurement_device_type 'SuperNova, Single source at offset, Eos'
_diffrn_measurement_method '\w scans'
_diffrn_orient_matrix_UB_11 0.0574536000
_diffrn_orient_matrix_UB_12 0.0234595000
_diffrn_orient_matrix_UB_13 0.0125816000
_diffrn_orient_matrix_UB_21 -0.0051705000
_diffrn_orient_matrix_UB_22 0.0096180000
_diffrn_orient_matrix_UB_23 -0.0417661000
_diffrn_orient_matrix_UB_31 0.0070224000
_diffrn_orient_matrix_UB_32 0.0549712000
_diffrn_orient_matrix_UB_33 0.0303575000
_diffrn_radiation_monochromator mirror
_diffrn_radiation_type 'Mo K\a'
_diffrn_radiation_wavelength 0.7107
_diffrn_reflns_av_R_equivalents 0.0269
_diffrn_reflns_av_unetI/netI 0.0380
_diffrn_reflns_Laue_measured_fraction_full 0.999
_diffrn_reflns_Laue_measured_fraction_max 0.999
_diffrn_reflns_limit_h_max 16
_diffrn_reflns_limit_h_min -16
_diffrn_reflns_limit_k_max 17
_diffrn_reflns_limit_k_min -17
_diffrn_reflns_limit_l_max 18
_diffrn_reflns_limit_l_min -18
_diffrn_reflns_number 21013
_diffrn_reflns_point_group_measured_fraction_full 0.999
_diffrn_reflns_point_group_measured_fraction_max 0.999
_diffrn_reflns_theta_full 25.009
_diffrn_reflns_theta_max 25.009
_diffrn_reflns_theta_min 2.897
_diffrn_source 'SuperNova (Mo) X-ray Source'
_exptl_absorpt_coefficient_mu 2.669
_exptl_absorpt_correction_T_max 1.00000
_exptl_absorpt_correction_T_min 0.79099
_exptl_absorpt_correction_type multi-scan
_exptl_absorpt_process_details
;
CrysAlisPro, Agilent Technologies,
Version 1.171.36.32 (release 02-08-2013 CrysAlis171 .NET)
(compiled Aug  2 2013,16:46:58)
Empirical absorption correction using spherical harmonics,
 implemented in SCALE3 ABSPACK scaling algorithm.
;
_exptl_crystal_colour violet
_exptl_crystal_density_diffrn 1.609
_exptl_crystal_description block
_exptl_crystal_F_000 1225
_exptl_crystal_size_max 0.12
_exptl_crystal_size_mid 0.1
_exptl_crystal_size_min 0.06
_refine_diff_density_max 1.386
_refine_diff_density_min -1.419
_refine_diff_density_rms 0.111
_refine_ls_extinction_method none
_refine_ls_goodness_of_fit_ref 1.052
_refine_ls_hydrogen_treatment constr
_refine_ls_matrix_type full
_refine_ls_number_parameters 603
_refine_ls_number_reflns 8902
_refine_ls_number_restraints 19
_refine_ls_restrained_S_all 1.055
_refine_ls_R_factor_all 0.0428
_refine_ls_R_factor_gt 0.0363
_refine_ls_shift/su_max 0.005
_refine_ls_shift/su_mean 0.000
_refine_ls_structure_factor_coef Fsqd
_refine_ls_weighting_details 'w=1/[\s^2^(Fo^2^)+(0.0331P)^2^+9.8253P] where P=(Fo^2^+2Fc^2^)/3'
_refine_ls_weighting_scheme calc
_refine_ls_wR_factor_gt 0.0874
_refine_ls_wR_factor_ref 0.0920
_reflns_Friedel_coverage 0.000
_reflns_number_gt 7944
_reflns_number_total 8902
_reflns_threshold_expression 'I > 2\s(I)'
_cod_data_source_file c6dt04375e2.cif
_cod_data_source_block p150407y
_cod_depositor_comments 'Adding full bibliography for 7041675--7041678.cif.'
_cod_original_cell_volume 2529.79(12)
_cod_original_formula_sum 'C74.50 H101 Cl7 Co6 Dy2 N8 O26'
_cod_database_code 7041677
_chemical_oxdiff_formula C1H1O1N1CO1DY1
_chemical_oxdiff_usercomment 375
_shelx_space_group_comment
;
The symmetry employed for this shelxl refinement is uniquely defined
by the following loop, which should always be used as a source of
symmetry information in preference to the above space-group names.
They are only intended as comments.
;
_shelx_estimated_absorpt_t_max 0.856
_shelx_estimated_absorpt_t_min 0.740
_reflns_odcompleteness_completeness 99.86
_reflns_odcompleteness_iscentric 1
_reflns_odcompleteness_theta 26.32
_olex2_refinement_description
;
1. Fixed Uiso
 At 1.2 times of:
  All C(H) groups, All O(H) groups
 At 1.5 times of:
  All C(H,H,H) groups
2. Restrained distances
 C38-Cl5
 1.75 with sigma of 0.02
3. Uiso/Uaniso restraints and constraints
Uanis(C38) \\sim Ueq, Uanis(Cl4) \\sim Ueq, Uanis(Cl5) \\sim Ueq: with sigma of
0.01 and sigma for terminal atoms of 0.02
Uanis(C23) = Uanis(C23A)
Uanis(C24) = Uanis(C24A)
Uanis(C25) = Uanis(C25A)
4. Others
 Sof(C23A)=Sof(H23D)=Sof(H23E)=Sof(H23F)=Sof(C24A)=Sof(H24D)=Sof(H24E)=
 Sof(H24F)=Sof(C25A)=Sof(H25D)=Sof(H25E)=Sof(H25F)=1-FVAR(1)
 Sof(C23)=Sof(H23A)=Sof(H23B)=Sof(H23C)=Sof(C24)=Sof(H24A)=Sof(H24B)=Sof(H24C)=
 Sof(C25)=Sof(H25A)=Sof(H25B)=Sof(H25C)=FVAR(1)
 Fixed Sof: Cl4(0.25) C38(0.25) Cl5(0.25)
5.a Riding coordinates:
 O1(H1), O2(H2A)
5.b Aromatic/amide H refined with riding coordinates:
 C2(H2), C3(H3), C4(H4), C7(H7), C8(H8), C9(H9), C12(H12), C13(H13), C14(H14)
5.c Idealised Me refined as rotating group:
 C18(H18A,H18B,H18C), C19(H19A,H19B,H19C), C20(H20A,H20B,H20C), C23(H23A,H23B,
 H23C), C24(H24A,H24B,H24C), C25(H25A,H25B,H25C), C28(H28A,H28B,H28C), C29(H29A,
 H29B,H29C), C30(H30A,H30B,H30C), C33(H33A,H33B,H33C), C34(H34A,H34B,H34C),
 C35(H35A,H35B,H35C), C37(H37A,H37B,H37C), C23A(H23D,H23E,H23F), C24A(H24D,H24E,
 H24F), C25A(H25D,H25E,H25F)
;
_shelx_shelxl_version_number 2014/7
_olex2_submission_special_instructions 'No special instructions were received'

loop_
_space_group_symop_operation_xyz
'x, y, z'
'-x, -y, -z'

loop_
_atom_site_label
_atom_site_type_symbol
_atom_site_fract_x
_atom_site_fract_y
_atom_site_fract_z
_atom_site_U_iso_or_equiv
_atom_site_adp_type
_atom_site_occupancy
_atom_site_site_symmetry_order
_atom_site_calc_flag
_atom_site_refinement_flags_posn
_atom_site_refinement_flags_adp
_atom_site_refinement_flags_occupancy
_atom_site_disorder_assembly
_atom_site_disorder_group
Dy1 Dy 0.43678(2) 0.37926(2) 0.53318(2) 0.01949(7) Uani 1 1 d . . . . .
Co1 Co 0.44366(5) 0.51327(5) 0.77277(5) 0.02238(14) Uani 1 1 d . . . . .
Co2 Co 0.44429(5) 0.67610(5) 0.68597(4) 0.02106(14) Uani 1 1 d . . . . .
Co3 Co 0.68519(5) 0.66504(5) 0.71136(5) 0.02736(16) Uani 1 1 d . . . . .
Cl1 Cl 0.93719(13) 0.72887(15) 0.88922(13) 0.0617(5) Uani 1 1 d . . . . .
Cl2 Cl 0.91873(15) 0.97406(16) 0.89133(16) 0.0725(5) Uani 1 1 d . . . . .
Cl3 Cl 0.48373(14) 0.97819(13) 0.85618(12) 0.0530(4) Uani 1 1 d . . . . .
C1 C 0.8254(5) 0.5962(5) 0.8435(4) 0.0374(13) Uani 1 1 d . . . . .
C2 C 0.8372(5) 0.5209(5) 0.8729(4) 0.0382(13) Uani 1 1 d . . . . .
H2 H 0.9048 0.5378 0.9136 0.046 Uiso 1 1 calc R . . . .
C3 C 0.7440(5) 0.4189(5) 0.8391(4) 0.0390(13) Uani 1 1 d . . . . .
H3 H 0.7488 0.3649 0.8560 0.047 Uiso 1 1 calc R . . . .
C4 C 0.6446(5) 0.3967(5) 0.7808(4) 0.0347(12) Uani 1 1 d . . . . .
H4 H 0.5818 0.3284 0.7580 0.042 Uiso 1 1 calc R . . . .
C5 C 0.6403(4) 0.4799(4) 0.7565(3) 0.0259(10) Uani 1 1 d . . . . .
C6 C 0.8075(5) 0.9169(6) 0.9243(5) 0.0539(17) Uani 1 1 d . . . . .
C7 C 0.8021(6) 0.9799(6) 1.0142(5) 0.065(2) Uani 1 1 d . . . . .
H7 H 0.8582 1.0531 1.0606 0.078 Uiso 1 1 calc R . . . .
C8 C 0.7113(6) 0.9299(7) 1.0315(5) 0.0623(19) Uani 1 1 d . . . . .
H8 H 0.7076 0.9678 1.0932 0.075 Uiso 1 1 calc R . . . .
C9 C 0.6282(6) 0.8298(5) 0.9640(5) 0.0550(17) Uani 1 1 d . . . . .
H9 H 0.5650 0.7979 0.9757 0.066 Uiso 1 1 calc R . . . .
C10 C 0.6389(4) 0.7722(4) 0.8721(4) 0.0300(11) Uani 1 1 d . . . . .
C11 C 0.5634(5) 0.9601(4) 0.7849(4) 0.0380(13) Uani 1 1 d . . . . .
C12 C 0.6374(6) 1.0512(5) 0.7827(5) 0.0568(18) Uani 1 1 d . . . . .
H12 H 0.6452 1.1238 0.8176 0.068 Uiso 1 1 calc R . . . .
C13 C 0.7004(6) 1.0317(5) 0.7264(6) 0.0598(19) Uani 1 1 d . . . . .
H13 H 0.7507 1.0921 0.7226 0.072 Uiso 1 1 calc R . . . .
C14 C 0.6897(5) 0.9237(4) 0.6756(4) 0.0392(13) Uani 1 1 d . . . . .
H14 H 0.7326 0.9103 0.6387 0.047 Uiso 1 1 calc R . . . .
C15 C 0.6116(4) 0.8362(4) 0.6824(3) 0.0257(10) Uani 1 1 d . . . . .
C16 C 0.2554(7) 0.1402(5) 0.6504(5) 0.060(2) Uani 1 1 d . . . . .
C17 C 0.3244(5) 0.2558(4) 0.6576(4) 0.0349(12) Uani 1 1 d . . . . .
C18 C 0.3306(9) 0.1248(7) 0.7184(7) 0.117(5) Uani 1 1 d . . . . .
H18A H 0.3931 0.1314 0.7001 0.175 Uiso 1 1 calc GR . . . .
H18B H 0.2927 0.0508 0.7123 0.175 Uiso 1 1 calc GR . . . .
H18C H 0.3544 0.1825 0.7863 0.175 Uiso 1 1 calc GR . . . .
C19 C 0.2072(6) 0.0442(5) 0.5460(5) 0.0563(18) Uani 1 1 d . . . . .
H19A H 0.1631 0.0580 0.5026 0.084 Uiso 1 1 calc GR . . . .
H19B H 0.1626 -0.0258 0.5441 0.084 Uiso 1 1 calc GR . . . .
H19C H 0.2650 0.0386 0.5240 0.084 Uiso 1 1 calc GR . . . .
C20 C 0.1545(8) 0.1406(6) 0.6797(7) 0.085(3) Uani 1 1 d . . . . .
H20A H 0.1799 0.1930 0.7498 0.128 Uiso 1 1 calc GR . . . .
H20B H 0.1056 0.0653 0.6660 0.128 Uiso 1 1 calc GR . . . .
H20C H 0.1166 0.1639 0.6413 0.128 Uiso 1 1 calc GR . . . .
C21 C 0.2165(4) 0.6458(5) 0.8415(4) 0.0345(12) Uani 1 1 d . . . . .
C22 C 0.3081(4) 0.6317(4) 0.8063(3) 0.0253(10) Uani 1 1 d . . . . .
C23 C 0.2344(10) 0.7682(10) 0.8719(10) 0.058(3) Uani 0.660(9) 1 d . . P A 1
H23A H 0.3013 0.8222 0.9292 0.088 Uiso 0.660(9) 1 calc GR . P A 1
H23B H 0.1742 0.7750 0.8883 0.088 Uiso 0.660(9) 1 calc GR . P A 1
H23C H 0.2388 0.7832 0.8172 0.088 Uiso 0.660(9) 1 calc GR . P A 1
C24 C 0.1087(8) 0.5625(11) 0.7516(10) 0.073(4) Uani 0.660(9) 1 d . . P A 1
H24A H 0.1125 0.5786 0.6974 0.109 Uiso 0.660(9) 1 calc GR . P A 1
H24B H 0.0498 0.5707 0.7699 0.109 Uiso 0.660(9) 1 calc GR . P A 1
H24C H 0.0960 0.4859 0.7311 0.109 Uiso 0.660(9) 1 calc GR . P A 1
C25 C 0.2164(12) 0.6298(14) 0.9333(10) 0.073(4) Uani 0.660(9) 1 d . . P A 1
H25A H 0.1903 0.5506 0.9140 0.110 Uiso 0.660(9) 1 calc GR . P A 1
H25B H 0.1693 0.6548 0.9608 0.110 Uiso 0.660(9) 1 calc GR . P A 1
H25C H 0.2895 0.6739 0.9827 0.110 Uiso 0.660(9) 1 calc GR . P A 1
C26 C 0.9401(4) 0.7351(5) 0.5935(4) 0.0350(12) Uani 1 1 d . . . . .
C27 C 0.8326(4) 0.7230(4) 0.6085(4) 0.0287(11) Uani 1 1 d . . . . .
C28 C 0.9373(5) 0.6201(5) 0.5673(6) 0.0561(18) Uani 1 1 d . . . . .
H28A H 0.9342 0.6048 0.6221 0.084 Uiso 1 1 calc GR . . . .
H28B H 1.0022 0.6227 0.5551 0.084 Uiso 1 1 calc GR . . . .
H28C H 0.8739 0.5607 0.5083 0.084 Uiso 1 1 calc GR . . . .
C29 C 1.0361(5) 0.8283(5) 0.6907(5) 0.0510(16) Uani 1 1 d . . . . .
H29A H 1.0372 0.9000 0.7071 0.077 Uiso 1 1 calc GR . . . .
H29B H 1.1032 0.8331 0.6827 0.077 Uiso 1 1 calc GR . . . .
H29C H 1.0286 0.8105 0.7435 0.077 Uiso 1 1 calc GR . . . .
C30 C 0.9493(5) 0.7622(6) 0.5091(5) 0.0515(16) Uani 1 1 d . . . . .
H30A H 0.8855 0.7057 0.4494 0.077 Uiso 1 1 calc GR . . . .
H30B H 1.0134 0.7621 0.4969 0.077 Uiso 1 1 calc GR . . . .
H30C H 0.9549 0.8361 0.5274 0.077 Uiso 1 1 calc GR . . . .
C31 C 0.3037(4) 0.7555(4) 0.4891(4) 0.0307(11) Uani 1 1 d . . . . .
C32 C 0.3715(4) 0.6964(4) 0.5041(3) 0.0232(10) Uani 1 1 d . . . . .
C33 C 0.3630(6) 0.8459(6) 0.4616(6) 0.063(2) Uani 1 1 d . . . . .
H33A H 0.4315 0.9038 0.5158 0.094 Uiso 1 1 calc GR . . . .
H33B H 0.3184 0.8797 0.4494 0.094 Uiso 1 1 calc GR . . . .
H33C H 0.3764 0.8110 0.4023 0.094 Uiso 1 1 calc GR . . . .
C34 C 0.1942(5) 0.6617(6) 0.4026(5) 0.0573(18) Uani 1 1 d . . . . .
H34A H 0.2080 0.6223 0.3451 0.086 Uiso 1 1 calc GR . . . .
H34B H 0.1515 0.6956 0.3862 0.086 Uiso 1 1 calc GR . . . .
H34C H 0.1547 0.6086 0.4226 0.086 Uiso 1 1 calc GR . . . .
C35 C 0.2809(5) 0.8071(6) 0.5832(4) 0.0468(15) Uani 1 1 d . . . . .
H35A H 0.2487 0.7496 0.6015 0.070 Uiso 1 1 calc GR . . . .
H35B H 0.2313 0.8356 0.5704 0.070 Uiso 1 1 calc GR . . . .
H35C H 0.3483 0.8686 0.6369 0.070 Uiso 1 1 calc GR . . . .
C36 C 0.6062(5) 0.5624(5) 0.9760(4) 0.0366(13) Uani 1 1 d . . . . .
C37 C 0.6922(5) 0.5785(6) 1.0586(5) 0.0548(18) Uani 1 1 d . . . . .
H37A H 0.6799 0.5055 1.0517 0.082 Uiso 1 1 calc GR . . . .
H37B H 0.6900 0.6234 1.1215 0.082 Uiso 1 1 calc GR . . . .
H37C H 0.7626 0.6172 1.0565 0.082 Uiso 1 1 calc GR . . . .
N1 N 0.7311(3) 0.5774(4) 0.7847(3) 0.0291(9) Uani 1 1 d . . . . .
N2 N 0.7275(3) 0.8081(4) 0.8506(3) 0.0329(10) Uani 1 1 d . . . . .
N3 N 0.5472(3) 0.8537(3) 0.7344(3) 0.0271(9) Uani 1 1 d . . . . .
N4 N 0.5382(4) 0.5482(4) 0.9136(3) 0.0318(10) Uani 1 1 d . . . . .
O1 O 0.3850(3) 0.5021(2) 0.6345(2) 0.0214(7) Uani 1 1 d . . . . .
H1 H 0.3153 0.4668 0.6036 0.026 Uiso 1 1 d R . . . .
O2 O 0.5999(3) 0.5345(2) 0.5657(2) 0.0213(7) Uani 1 1 d . . . . .
H2A H 0.6378 0.5026 0.5436 0.026 Uiso 1 1 d R . . . .
O3 O 0.5482(3) 0.4685(3) 0.7065(2) 0.0298(8) Uani 1 1 d . . . . .
O4 O 0.5570(3) 0.6779(3) 0.7977(3) 0.0362(9) Uani 1 1 d . . . . .
O5 O 0.5912(3) 0.7290(3) 0.6384(2) 0.0225(7) Uani 1 1 d . . . . .
O6 O 0.3602(3) 0.2534(3) 0.5892(3) 0.0317(8) Uani 1 1 d . . . . .
O7 O 0.3435(3) 0.3459(3) 0.7332(3) 0.0336(8) Uani 1 1 d . . . . .
O8 O 0.3447(3) 0.5723(3) 0.8286(2) 0.0277(7) Uani 1 1 d . . . . .
O9 O 0.3379(3) 0.6786(3) 0.7553(2) 0.0286(8) Uani 1 1 d . . . . .
O10 O 0.8247(3) 0.7226(3) 0.6881(3) 0.0363(9) Uani 1 1 d . . . . .
O11 O 0.7569(3) 0.7093(3) 0.5397(3) 0.0289(8) Uani 1 1 d . . . . .
O12 O 0.3477(3) 0.6411(3) 0.5513(2) 0.0238(7) Uani 1 1 d . . . . .
O13 O 0.4439(3) 0.7021(3) 0.4674(2) 0.0273(7) Uani 1 1 d . . . . .
C23A C 0.180(2) 0.711(2) 0.803(2) 0.058(3) Uani 0.340(9) 1 d . . P A 2
H23D H 0.2424 0.7819 0.8220 0.088 Uiso 0.340(9) 1 calc GR . P A 2
H23E H 0.1283 0.7254 0.8295 0.088 Uiso 0.340(9) 1 calc GR . P A 2
H23F H 0.1467 0.6674 0.7308 0.088 Uiso 0.340(9) 1 calc GR . P A 2
C24A C 0.1253(17) 0.527(2) 0.801(2) 0.073(4) Uani 0.340(9) 1 d . . P A 2
H24D H 0.1069 0.4834 0.7306 0.109 Uiso 0.340(9) 1 calc GR . P A 2
H24E H 0.0622 0.5301 0.8132 0.109 Uiso 0.340(9) 1 calc GR . P A 2
H24F H 0.1489 0.4902 0.8346 0.109 Uiso 0.340(9) 1 calc GR . P A 2
C25A C 0.266(2) 0.707(3) 0.952(2) 0.073(4) Uani 0.340(9) 1 d . . P A 2
H25D H 0.2960 0.6664 0.9739 0.110 Uiso 0.340(9) 1 calc GR . P A 2
H25E H 0.2112 0.7122 0.9786 0.110 Uiso 0.340(9) 1 calc GR . P A 2
H25F H 0.3235 0.7824 0.9744 0.110 Uiso 0.340(9) 1 calc GR . P A 2
Cl4 Cl 0.9477(8) 0.3205(9) 0.8656(8) 0.108(4) Uani 0.25 1 d . U P . .
C38 C 0.991(3) 0.225(3) 0.8578(19) 0.073(9) Uani 0.25 1 d D U P . .
Cl5 Cl 0.9733(16) 0.147(2) 0.7379(19) 0.240(10) Uani 0.25 1 d D U P . .

loop_
_atom_site_aniso_label
_atom_site_aniso_U_11
_atom_site_aniso_U_22
_atom_site_aniso_U_33
_atom_site_aniso_U_23
_atom_site_aniso_U_13
_atom_site_aniso_U_12
Dy1 0.02531(12) 0.02052(12) 0.01948(12) 0.01249(9) 0.01016(9) 0.01379(9)
Co1 0.0279(3) 0.0280(3) 0.0216(3) 0.0166(3) 0.0123(3) 0.0173(3)
Co2 0.0280(3) 0.0213(3) 0.0195(3) 0.0118(3) 0.0097(3) 0.0148(3)
Co3 0.0297(4) 0.0242(3) 0.0202(3) 0.0106(3) 0.0033(3) 0.0083(3)
Cl1 0.0407(8) 0.0589(10) 0.0516(10) 0.0266(8) -0.0094(7) 0.0043(8)
Cl2 0.0536(10) 0.0547(10) 0.0827(14) 0.0194(10) 0.0278(10) 0.0139(9)
Cl3 0.0607(10) 0.0403(8) 0.0521(9) 0.0078(7) 0.0256(8) 0.0316(8)
C1 0.039(3) 0.047(3) 0.023(3) 0.017(3) 0.009(2) 0.020(3)
C2 0.039(3) 0.061(4) 0.027(3) 0.023(3) 0.011(2) 0.036(3)
C3 0.049(3) 0.053(4) 0.036(3) 0.029(3) 0.016(3) 0.036(3)
C4 0.042(3) 0.042(3) 0.033(3) 0.026(3) 0.015(2) 0.024(3)
C5 0.035(3) 0.036(3) 0.018(2) 0.015(2) 0.016(2) 0.023(2)
C6 0.040(3) 0.052(4) 0.054(4) 0.018(3) 0.012(3) 0.017(3)
C7 0.061(4) 0.038(4) 0.051(4) -0.004(3) 0.021(4) 0.008(3)
C8 0.047(4) 0.079(5) 0.048(4) 0.020(4) 0.014(3) 0.030(4)
C9 0.084(5) 0.047(4) 0.041(4) 0.022(3) 0.023(4) 0.039(4)
C10 0.041(3) 0.030(3) 0.022(3) 0.014(2) 0.007(2) 0.021(2)
C11 0.050(3) 0.028(3) 0.035(3) 0.010(2) 0.017(3) 0.023(3)
C12 0.077(5) 0.024(3) 0.067(5) 0.015(3) 0.035(4) 0.025(3)
C13 0.075(5) 0.025(3) 0.069(5) 0.023(3) 0.030(4) 0.012(3)
C14 0.048(3) 0.030(3) 0.038(3) 0.017(3) 0.020(3) 0.015(3)
C15 0.034(3) 0.020(2) 0.022(2) 0.011(2) 0.006(2) 0.012(2)
C16 0.110(6) 0.038(3) 0.068(5) 0.040(3) 0.063(5) 0.039(4)
C17 0.048(3) 0.031(3) 0.046(3) 0.027(3) 0.027(3) 0.025(3)
C18 0.180(11) 0.047(4) 0.071(6) 0.041(4) -0.018(6) 0.023(6)
C19 0.064(4) 0.033(3) 0.072(5) 0.031(3) 0.024(4) 0.019(3)
C20 0.120(7) 0.047(4) 0.101(7) 0.040(5) 0.079(6) 0.029(5)
C21 0.036(3) 0.044(3) 0.039(3) 0.024(3) 0.021(2) 0.026(3)
C22 0.027(3) 0.025(2) 0.019(2) 0.006(2) 0.007(2) 0.013(2)
C23 0.067(8) 0.066(8) 0.087(9) 0.046(7) 0.055(7) 0.054(7)
C24 0.031(5) 0.087(8) 0.069(8) 0.015(6) 0.017(5) 0.024(5)
C25 0.100(11) 0.137(13) 0.099(8) 0.098(11) 0.090(9) 0.102(11)
C26 0.025(3) 0.038(3) 0.039(3) 0.020(3) 0.013(2) 0.013(2)
C27 0.030(3) 0.019(2) 0.032(3) 0.010(2) 0.011(2) 0.009(2)
C28 0.044(4) 0.049(4) 0.082(5) 0.031(4) 0.029(4) 0.027(3)
C29 0.029(3) 0.055(4) 0.049(4) 0.023(3) 0.004(3) 0.007(3)
C30 0.031(3) 0.069(4) 0.056(4) 0.036(4) 0.020(3) 0.018(3)
C31 0.043(3) 0.036(3) 0.036(3) 0.026(2) 0.021(2) 0.029(3)
C32 0.029(3) 0.020(2) 0.020(2) 0.009(2) 0.007(2) 0.013(2)
C33 0.087(5) 0.070(4) 0.107(6) 0.073(5) 0.065(5) 0.066(4)
C34 0.058(4) 0.073(5) 0.050(4) 0.025(4) 0.009(3) 0.050(4)
C35 0.070(4) 0.063(4) 0.041(3) 0.029(3) 0.031(3) 0.055(4)
C36 0.043(3) 0.047(3) 0.031(3) 0.022(3) 0.023(3) 0.024(3)
C37 0.044(4) 0.091(5) 0.036(3) 0.030(4) 0.010(3) 0.043(4)
N1 0.035(2) 0.034(2) 0.020(2) 0.0126(18) 0.0074(18) 0.019(2)
N2 0.025(2) 0.042(3) 0.030(2) 0.022(2) 0.0051(18) 0.011(2)
N3 0.032(2) 0.022(2) 0.025(2) 0.0090(18) 0.0080(18) 0.0151(18)
N4 0.036(2) 0.045(3) 0.025(2) 0.025(2) 0.013(2) 0.022(2)
O1 0.0246(17) 0.0213(16) 0.0208(16) 0.0115(14) 0.0080(13) 0.0123(14)
O2 0.0271(17) 0.0195(15) 0.0194(16) 0.0097(13) 0.0069(13) 0.0136(14)
O3 0.0314(19) 0.049(2) 0.0251(18) 0.0218(17) 0.0128(15) 0.0293(17)
O4 0.0242(18) 0.041(2) 0.042(2) 0.0302(19) 0.0036(16) 0.0074(16)
O5 0.0284(17) 0.0209(16) 0.0217(16) 0.0111(14) 0.0094(14) 0.0142(14)
O6 0.046(2) 0.0315(19) 0.035(2) 0.0239(17) 0.0243(17) 0.0236(17)
O7 0.049(2) 0.0280(19) 0.040(2) 0.0226(17) 0.0277(18) 0.0218(17)
O8 0.0334(19) 0.0353(19) 0.0275(18) 0.0191(16) 0.0156(15) 0.0231(16)
O9 0.039(2) 0.0316(18) 0.0287(18) 0.0188(16) 0.0178(16) 0.0235(16)
O10 0.031(2) 0.047(2) 0.0258(19) 0.0152(17) 0.0100(16) 0.0175(18)
O11 0.0238(17) 0.0317(18) 0.0310(19) 0.0174(16) 0.0097(15) 0.0111(15)
O12 0.0273(17) 0.0251(16) 0.0256(17) 0.0162(15) 0.0102(14) 0.0147(14)
O13 0.0361(19) 0.0337(19) 0.0293(18) 0.0218(16) 0.0176(16) 0.0242(16)
C23A 0.067(8) 0.066(8) 0.087(9) 0.046(7) 0.055(7) 0.054(7)
C24A 0.031(5) 0.087(8) 0.069(8) 0.015(6) 0.017(5) 0.024(5)
C25A 0.100(11) 0.137(13) 0.099(8) 0.098(11) 0.090(9) 0.102(11)
Cl4 0.086(6) 0.086(6) 0.095(7) 0.042(5) -0.021(5) 0.014(5)
C38 0.066(12) 0.079(12) 0.061(11) 0.035(9) 0.022(9) 0.021(8)
Cl5 0.153(12) 0.234(16) 0.33(2) 0.106(13) 0.121(13) 0.106(12)

loop_
_atom_type_symbol
_atom_type_description
_atom_type_scat_dispersion_real
_atom_type_scat_dispersion_imag
_atom_type_scat_source
C C 0.0033 0.0016 'International Tables Vol C Tables 4.2.6.8 and 6.1.1.4'
H H 0.0000 0.0000 'International Tables Vol C Tables 4.2.6.8 and 6.1.1.4'
Co Co 0.3494 0.9721 'International Tables Vol C Tables 4.2.6.8 and 6.1.1.4'
Dy Dy -0.1892 4.4098 'International Tables Vol C Tables 4.2.6.8 and 6.1.1.4'
N N 0.0061 0.0033 'International Tables Vol C Tables 4.2.6.8 and 6.1.1.4'
O O 0.0106 0.0060 'International Tables Vol C Tables 4.2.6.8 and 6.1.1.4'
Cl Cl 0.1484 0.1585 'International Tables Vol C Tables 4.2.6.8 and 6.1.1.4'

loop_
_geom_angle_atom_site_label_1
_geom_angle_atom_site_label_2
_geom_angle_atom_site_label_3
_geom_angle
_geom_angle_site_symmetry_1
_geom_angle_site_symmetry_3
Co1 Dy1 Dy1 105.820(13) . 2_666
O1 Dy1 Dy1 83.85(7) . 2_666
O1 Dy1 Co1 35.94(7) . .
O1 Dy1 O2 90.98(11) . .
O1 Dy1 O2 79.04(10) . 2_666
O1 Dy1 O3 68.65(11) . .
O1 Dy1 O5 141.68(10) . 2_666
O1 Dy1 O11 73.66(11) . 2_666
O1 Dy1 O13 144.64(11) . 2_666
O2 Dy1 Dy1 35.48(7) . 2_666
O2 Dy1 Dy1 34.50(7) 2_666 2_666
O2 Dy1 Co1 92.67(8) . .
O2 Dy1 Co1 113.32(7) 2_666 .
O2 Dy1 O2 69.99(12) . 2_666
O2 Dy1 O3 72.48(11) . .
O2 Dy1 O5 94.07(10) . 2_666
O2 Dy1 O11 143.69(11) . 2_666
O2 Dy1 O13 80.20(11) . 2_666
O3 Dy1 Dy1 102.08(9) . 2_666
O3 Dy1 Co1 36.87(8) . .
O3 Dy1 O2 129.24(11) . 2_666
O5 Dy1 Dy1 78.71(7) 2_666 2_666
O5 Dy1 Co1 172.95(8) 2_666 .
O5 Dy1 O2 67.28(10) 2_666 2_666
O5 Dy1 O3 148.39(11) 2_666 .
O6 Dy1 Dy1 172.66(9) . 2_666
O6 Dy1 Co1 67.09(9) . .
O6 Dy1 O1 89.03(11) . .
O6 Dy1 O2 145.28(12) . 2_666
O6 Dy1 O2 143.41(12) . .
O6 Dy1 O3 73.52(13) . .
O6 Dy1 O5 108.17(11) . 2_666
O6 Dy1 O11 70.55(12) . 2_666
O6 Dy1 O13 78.88(12) . 2_666
O11 Dy1 Dy1 108.90(8) 2_666 2_666
O11 Dy1 Co1 93.19(8) 2_666 .
O11 Dy1 O2 74.81(11) 2_666 2_666
O11 Dy1 O3 127.46(12) 2_666 .
O11 Dy1 O5 80.13(11) 2_666 2_666
O11 Dy1 O13 130.47(12) 2_666 2_666
O13 Dy1 Dy1 106.03(8) 2_666 2_666
O13 Dy1 Co1 109.81(8) 2_666 .
O13 Dy1 O2 127.81(11) 2_666 2_666
O13 Dy1 O3 76.05(11) 2_666 .
O13 Dy1 O5 73.48(11) 2_666 2_666
N4 Co1 Dy1 133.84(12) . .
N4 Co1 O4 90.52(15) . .
O1 Co1 Dy1 41.13(8) . .
O1 Co1 N4 166.81(15) . .
O1 Co1 O3 79.20(12) . .
O1 Co1 O4 78.30(13) . .
O3 Co1 Dy1 43.14(9) . .
O3 Co1 N4 92.18(15) . .
O3 Co1 O4 80.53(15) . .
O4 Co1 Dy1 91.92(11) . .
O7 Co1 Dy1 80.38(10) . .
O7 Co1 N4 92.45(16) . .
O7 Co1 O1 97.69(13) . .
O7 Co1 O3 91.54(14) . .
O7 Co1 O4 171.64(15) . .
O8 Co1 Dy1 132.88(10) . .
O8 Co1 N4 92.96(15) . .
O8 Co1 O1 94.57(13) . .
O8 Co1 O3 171.72(13) . .
O8 Co1 O4 92.93(14) . .
O8 Co1 O7 94.72(14) . .
N3 Co2 O5 60.08(13) . .
O1 Co2 N3 163.50(14) . .
O1 Co2 O4 79.11(13) . .
O1 Co2 O5 104.48(12) . .
O4 Co2 N3 92.25(14) . .
O4 Co2 O5 82.34(13) . .
O9 Co2 N3 103.68(15) . .
O9 Co2 O1 91.22(13) . .
O9 Co2 O4 95.48(14) . .
O9 Co2 O5 163.34(13) . .
O9 Co2 O12 97.74(13) . .
O12 Co2 N3 95.16(14) . .
O12 Co2 O1 89.73(12) . .
O12 Co2 O4 162.87(14) . .
O12 Co2 O5 88.01(12) . .
N1 Co3 O5 163.40(14) . .
N2 Co3 N1 92.48(16) . .
N2 Co3 O5 87.18(14) . .
O2 Co3 N1 100.88(14) . .
O2 Co3 N2 161.01(15) . .
O2 Co3 O5 76.16(11) . .
O10 Co3 N1 94.75(16) . .
O10 Co3 N2 99.49(16) . .
O10 Co3 O2 92.85(14) . .
O10 Co3 O5 101.68(14) . .
C2 C1 Cl1 119.3(4) . .
N1 C1 Cl1 115.9(4) . .
N1 C1 C2 124.8(5) . .
C1 C2 H2 121.5 . .
C1 C2 C3 117.0(5) . .
C3 C2 H2 121.5 . .
C2 C3 H3 119.7 . .
C4 C3 C2 120.6(5) . .
C4 C3 H3 119.7 . .
C3 C4 H4 120.9 . .
C3 C4 C5 118.3(5) . .
C5 C4 H4 120.9 . .
N1 C5 C4 122.0(5) . .
O3 C5 C4 122.1(5) . .
O3 C5 N1 115.9(4) . .
C7 C6 Cl2 121.2(5) . .
C7 C6 N2 125.4(6) . .
N2 C6 Cl2 113.3(5) . .
C6 C7 H7 121.6 . .
C8 C7 C6 116.9(6) . .
C8 C7 H7 121.6 . .
C7 C8 H8 118.9 . .
C9 C8 C7 122.2(7) . .
C9 C8 H8 118.9 . .
C8 C9 H9 121.4 . .
C8 C9 C10 117.2(7) . .
C10 C9 H9 121.4 . .
N2 C10 C9 125.7(5) . .
O4 C10 C9 121.2(5) . .
O4 C10 N2 113.0(5) . .
C12 C11 Cl3 120.3(4) . .
N3 C11 Cl3 116.1(4) . .
N3 C11 C12 123.6(5) . .
C11 C12 H12 121.2 . .
C11 C12 C13 117.6(5) . .
C13 C12 H12 121.2 . .
C12 C13 H13 119.5 . .
C12 C13 C14 121.1(6) . .
C14 C13 H13 119.5 . .
C13 C14 H14 121.5 . .
C13 C14 C15 116.9(6) . .
C15 C14 H14 121.5 . .
N3 C15 C14 122.4(4) . .
O5 C15 C14 124.3(5) . .
O5 C15 N3 113.3(4) . .
C17 C16 C20 109.3(5) . .
C18 C16 C17 106.3(6) . .
C18 C16 C20 113.4(7) . .
C19 C16 C17 112.0(5) . .
C19 C16 C18 110.6(6) . .
C19 C16 C20 105.4(7) . .
O6 C17 C16 116.8(5) . .
O6 C17 O7 125.1(5) . .
O7 C17 C16 118.1(5) . .
C16 C18 H18A 109.5 . .
C16 C18 H18B 109.5 . .
C16 C18 H18C 109.5 . .
H18A C18 H18B 109.5 . .
H18A C18 H18C 109.5 . .
H18B C18 H18C 109.5 . .
C16 C19 H19A 109.5 . .
C16 C19 H19B 109.5 . .
C16 C19 H19C 109.5 . .
H19A C19 H19B 109.5 . .
H19A C19 H19C 109.5 . .
H19B C19 H19C 109.5 . .
C16 C20 H20A 109.5 . .
C16 C20 H20B 109.5 . .
C16 C20 H20C 109.5 . .
H20A C20 H20B 109.5 . .
H20A C20 H20C 109.5 . .
H20B C20 H20C 109.5 . .
C22 C21 C23 109.4(5) . .
C24 C21 C22 107.0(6) . .
C24 C21 C23 107.9(8) . .
C24 C21 C25 113.2(9) . .
C25 C21 C22 112.5(5) . .
C25 C21 C23 106.8(8) . .
C23A C21 C22 109.7(9) . .
C23A C21 C24A 111.8(15) . .
C23A C21 C25A 111.9(14) . .
C24A C21 C22 106.0(10) . .
C25A C21 C22 105.2(10) . .
C25A C21 C24A 111.9(15) . .
O8 C22 C21 118.0(4) . .
O9 C22 C21 116.3(4) . .
O9 C22 O8 125.6(4) . .
C21 C23 H23A 109.5 . .
C21 C23 H23B 109.5 . .
C21 C23 H23C 109.5 . .
H23A C23 H23B 109.5 . .
H23A C23 H23C 109.5 . .
H23B C23 H23C 109.5 . .
C21 C24 H24A 109.5 . .
C21 C24 H24B 109.5 . .
C21 C24 H24C 109.5 . .
H24A C24 H24B 109.5 . .
H24A C24 H24C 109.5 . .
H24B C24 H24C 109.5 . .
C21 C25 H25A 109.5 . .
C21 C25 H25B 109.5 . .
C21 C25 H25C 109.5 . .
H25A C25 H25B 109.5 . .
H25A C25 H25C 109.5 . .
H25B C25 H25C 109.5 . .
C28 C26 C27 106.4(4) . .
C29 C26 C27 109.2(5) . .
C29 C26 C28 109.7(5) . .
C30 C26 C27 111.0(5) . .
C30 C26 C28 109.9(5) . .
C30 C26 C29 110.4(5) . .
O10 C27 C26 116.9(5) . .
O11 C27 C26 118.7(5) . .
O11 C27 O10 124.4(5) . .
C26 C28 H28A 109.5 . .
C26 C28 H28B 109.5 . .
C26 C28 H28C 109.5 . .
H28A C28 H28B 109.5 . .
H28A C28 H28C 109.5 . .
H28B C28 H28C 109.5 . .
C26 C29 H29A 109.5 . .
C26 C29 H29B 109.5 . .
C26 C29 H29C 109.5 . .
H29A C29 H29B 109.5 . .
H29A C29 H29C 109.5 . .
H29B C29 H29C 109.5 . .
C26 C30 H30A 109.5 . .
C26 C30 H30B 109.5 . .
C26 C30 H30C 109.5 . .
H30A C30 H30B 109.5 . .
H30A C30 H30C 109.5 . .
H30B C30 H30C 109.5 . .
C33 C31 C32 110.2(4) . .
C33 C31 C34 110.0(5) . .
C34 C31 C32 106.4(4) . .
C35 C31 C32 110.1(4) . .
C35 C31 C33 111.4(5) . .
C35 C31 C34 108.7(5) . .
O12 C32 C31 117.1(4) . .
O13 C32 C31 119.2(4) . .
O13 C32 O12 123.7(4) . .
C31 C33 H33A 109.5 . .
C31 C33 H33B 109.5 . .
C31 C33 H33C 109.5 . .
H33A C33 H33B 109.5 . .
H33A C33 H33C 109.5 . .
H33B C33 H33C 109.5 . .
C31 C34 H34A 109.5 . .
C31 C34 H34B 109.5 . .
C31 C34 H34C 109.5 . .
H34A C34 H34B 109.5 . .
H34A C34 H34C 109.5 . .
H34B C34 H34C 109.5 . .
C31 C35 H35A 109.5 . .
C31 C35 H35B 109.5 . .
C31 C35 H35C 109.5 . .
H35A C35 H35B 109.5 . .
H35A C35 H35C 109.5 . .
H35B C35 H35C 109.5 . .
N4 C36 C37 177.9(6) . .
C36 C37 H37A 109.5 . .
C36 C37 H37B 109.5 . .
C36 C37 H37C 109.5 . .
H37A C37 H37B 109.5 . .
H37A C37 H37C 109.5 . .
H37B C37 H37C 109.5 . .
C1 N1 Co3 134.8(4) . .
C1 N1 C5 117.3(4) . .
C5 N1 Co3 107.8(3) . .
C6 N2 Co3 145.8(4) . .
C10 N2 Co3 102.0(3) . .
C10 N2 C6 112.1(5) . .
C11 N3 Co2 145.7(4) . .
C11 N3 C15 118.3(4) . .
C15 N3 Co2 95.8(3) . .
C36 N4 Co1 161.9(4) . .
Dy1 O1 H1 101.9 . .
Co1 O1 Dy1 102.93(12) . .
Co1 O1 Co2 96.99(13) . .
Co1 O1 H1 117.3 . .
Co2 O1 Dy1 129.13(15) . .
Co2 O1 H1 109.5 . .
Dy1 O2 Dy1 110.01(12) . 2_666
Dy1 O2 H2A 103.0 . .
Dy1 O2 H2A 107.9 2_666 .
Co3 O2 Dy1 117.30(14) . .
Co3 O2 Dy1 106.06(12) . 2_666
Co3 O2 H2A 112.2 . .
Co1 O3 Dy1 99.99(13) . .
C5 O3 Dy1 135.7(3) . .
C5 O3 Co1 123.9(3) . .
Co2 O4 Co1 93.67(13) . .
C10 O4 Co1 137.5(3) . .
C10 O4 Co2 122.4(3) . .
Co2 O5 Dy1 117.67(13) . 2_666
Co3 O5 Dy1 100.86(12) . 2_666
Co3 O5 Co2 98.00(12) . .
C15 O5 Dy1 125.1(3) . 2_666
C15 O5 Co2 90.4(3) . .
C15 O5 Co3 122.0(3) . .
C17 O6 Dy1 136.5(3) . .
C17 O7 Co1 128.2(3) . .
C22 O8 Co1 127.5(3) . .
C22 O9 Co2 131.2(3) . .
C27 O10 Co3 125.7(3) . .
C27 O11 Dy1 141.4(3) . 2_666
C32 O12 Co2 127.2(3) . .
C32 O13 Dy1 130.9(3) . 2_666
C21 C23A H23D 109.5 . .
C21 C23A H23E 109.5 . .
C21 C23A H23F 109.5 . .
H23D C23A H23E 109.5 . .
H23D C23A H23F 109.5 . .
H23E C23A H23F 109.5 . .
C21 C24A H24D 109.5 . .
C21 C24A H24E 109.5 . .
C21 C24A H24F 109.5 . .
H24D C24A H24E 109.5 . .
H24D C24A H24F 109.5 . .
H24E C24A H24F 109.5 . .
C21 C25A H25D 109.5 . .
C21 C25A H25E 109.5 . .
C21 C25A H25F 109.5 . .
H25D C25A H25E 109.5 . .
H25D C25A H25F 109.5 . .
H25E C25A H25F 109.5 . .
Cl4 C38 Cl5 109(2) . .

loop_
_geom_bond_atom_site_label_1
_geom_bond_atom_site_label_2
_geom_bond_distance
_geom_bond_site_symmetry_2
Dy1 Dy1 3.8957(4) 2_666
Dy1 Co1 3.4492(7) .
Dy1 O1 2.328(3) .
Dy1 O2 2.407(3) 2_666
Dy1 O2 2.349(3) .
Dy1 O3 2.395(3) .
Dy1 O5 2.391(3) 2_666
Dy1 O6 2.305(3) .
Dy1 O11 2.372(3) 2_666
Dy1 O13 2.381(3) 2_666
Co1 N4 2.104(4) .
Co1 O1 2.077(3) .
Co1 O3 2.101(3) .
Co1 O4 2.154(3) .
Co1 O7 2.063(3) .
Co1 O8 2.048(3) .
Co2 N3 2.156(4) .
Co2 O1 2.080(3) .
Co2 O4 2.115(3) .
Co2 O5 2.296(3) .
Co2 O9 2.007(3) .
Co2 O12 2.037(3) .
Co3 N1 2.174(4) .
Co3 N2 2.132(5) .
Co3 O2 2.058(3) .
Co3 O5 2.244(3) .
Co3 O10 1.999(4) .
Cl1 C1 1.734(6) .
Cl2 C6 1.754(7) .
Cl3 C11 1.737(6) .
C1 C2 1.374(8) .
C1 N1 1.338(7) .
C2 H2 0.9300 .
C2 C3 1.384(8) .
C3 H3 0.9300 .
C3 C4 1.373(7) .
C4 H4 0.9300 .
C4 C5 1.404(7) .
C5 N1 1.349(6) .
C5 O3 1.304(6) .
C6 C7 1.384(9) .
C6 N2 1.385(8) .
C7 H7 0.9300 .
C7 C8 1.353(10) .
C8 H8 0.9300 .
C8 C9 1.314(9) .
C9 H9 0.9300 .
C9 C10 1.423(8) .
C10 N2 1.325(7) .
C10 O4 1.302(6) .
C11 C12 1.364(8) .
C11 N3 1.337(6) .
C12 H12 0.9300 .
C12 C13 1.386(10) .
C13 H13 0.9300 .
C13 C14 1.388(8) .
C14 H14 0.9300 .
C14 C15 1.394(7) .
C15 N3 1.352(6) .
C15 O5 1.320(5) .
C16 C17 1.538(7) .
C16 C18 1.493(11) .
C16 C19 1.490(9) .
C16 C20 1.577(10) .
C17 O6 1.251(6) .
C17 O7 1.271(6) .
C18 H18A 0.9600 .
C18 H18B 0.9600 .
C18 H18C 0.9600 .
C19 H19A 0.9600 .
C19 H19B 0.9600 .
C19 H19C 0.9600 .
C20 H20A 0.9600 .
C20 H20B 0.9600 .
C20 H20C 0.9600 .
C21 C22 1.545(7) .
C21 C23 1.548(12) .
C21 C24 1.525(12) .
C21 C25 1.528(12) .
C21 C23A 1.47(2) .
C21 C24A 1.51(3) .
C21 C25A 1.47(3) .
C22 O8 1.267(6) .
C22 O9 1.255(6) .
C23 H23A 0.9600 .
C23 H23B 0.9600 .
C23 H23C 0.9600 .
C24 H24A 0.9600 .
C24 H24B 0.9600 .
C24 H24C 0.9600 .
C25 H25A 0.9600 .
C25 H25B 0.9600 .
C25 H25C 0.9600 .
C26 C27 1.536(7) .
C26 C28 1.534(8) .
C26 C29 1.519(8) .
C26 C30 1.517(8) .
C27 O10 1.264(6) .
C27 O11 1.261(6) .
C28 H28A 0.9600 .
C28 H28B 0.9600 .
C28 H28C 0.9600 .
C29 H29A 0.9600 .
C29 H29B 0.9600 .
C29 H29C 0.9600 .
C30 H30A 0.9600 .
C30 H30B 0.9600 .
C30 H30C 0.9600 .
C31 C32 1.538(6) .
C31 C33 1.527(8) .
C31 C34 1.537(8) .
C31 C35 1.524(7) .
C32 O12 1.273(5) .
C32 O13 1.252(6) .
C33 H33A 0.9600 .
C33 H33B 0.9600 .
C33 H33C 0.9600 .
C34 H34A 0.9600 .
C34 H34B 0.9600 .
C34 H34C 0.9600 .
C35 H35A 0.9600 .
C35 H35B 0.9600 .
C35 H35C 0.9600 .
C36 C37 1.475(8) .
C36 N4 1.128(7) .
C37 H37A 0.9600 .
C37 H37B 0.9600 .
C37 H37C 0.9600 .
O1 H1 0.8575 .
O2 Dy1 2.407(3) 2_666
O2 H2A 0.8632 .
O5 Dy1 2.391(3) 2_666
O11 Dy1 2.372(3) 2_666
O13 Dy1 2.380(3) 2_666
C23A H23D 0.9600 .
C23A H23E 0.9600 .
C23A H23F 0.9600 .
C24A H24D 0.9600 .
C24A H24E 0.9600 .
C24A H24F 0.9600 .
C25A H25D 0.9600 .
C25A H25E 0.9600 .
C25A H25F 0.9600 .
Cl4 C38 1.68(4) .
C38 Cl5 1.685(18) .

loop_
_geom_torsion_atom_site_label_1
_geom_torsion_atom_site_label_2
_geom_torsion_atom_site_label_3
_geom_torsion_atom_site_label_4
_geom_torsion
_geom_torsion_site_symmetry_4
Cl1 C1 C2 C3 176.3(4) .
Cl1 C1 N1 Co3 11.2(7) .
Cl1 C1 N1 C5 -173.3(4) .
Cl2 C6 C7 C8 177.8(6) .
Cl2 C6 N2 Co3 9.3(10) .
Cl2 C6 N2 C10 -172.6(4) .
Cl3 C11 C12 C13 178.4(6) .
Cl3 C11 N3 Co2 11.1(9) .
Cl3 C11 N3 C15 -176.3(4) .
C1 C2 C3 C4 -1.4(8) .
C2 C1 N1 Co3 -172.0(4) .
C2 C1 N1 C5 3.4(8) .
C2 C3 C4 C5 0.1(8) .
C3 C4 C5 N1 3.1(8) .
C3 C4 C5 O3 -175.9(5) .
C4 C5 N1 Co3 171.9(4) .
C4 C5 N1 C1 -4.8(7) .
C4 C5 O3 Dy1 -85.8(6) .
C4 C5 O3 Co1 84.5(5) .
C6 C7 C8 C9 -4.7(12) .
C7 C6 N2 Co3 -173.4(6) .
C7 C6 N2 C10 4.7(9) .
C7 C8 C9 C10 2.8(11) .
C8 C9 C10 N2 3.6(9) .
C8 C9 C10 O4 -173.5(6) .
C9 C10 N2 Co3 172.0(5) .
C9 C10 N2 C6 -6.9(8) .
C9 C10 O4 Co1 -53.4(7) .
C9 C10 O4 Co2 90.2(5) .
C11 C12 C13 C14 -1.0(11) .
C12 C11 N3 Co2 -169.0(5) .
C12 C11 N3 C15 3.6(8) .
C12 C13 C14 C15 1.2(10) .
C13 C14 C15 N3 1.0(8) .
C13 C14 C15 O5 179.8(5) .
C14 C15 N3 Co2 172.5(4) .
C14 C15 N3 C11 -3.3(7) .
C14 C15 O5 Dy1 -47.9(6) 2_666
C14 C15 O5 Co2 -172.9(5) .
C14 C15 O5 Co3 87.4(5) .
C16 C17 O6 Dy1 165.8(4) .
C16 C17 O7 Co1 173.8(4) .
C18 C16 C17 O6 98.9(7) .
C18 C16 C17 O7 -79.0(8) .
C19 C16 C17 O6 -22.0(9) .
C19 C16 C17 O7 160.1(6) .
C20 C16 C17 O6 -138.4(6) .
C20 C16 C17 O7 43.7(8) .
C21 C22 O8 Co1 167.8(3) .
C21 C22 O9 Co2 -175.3(3) .
C23 C21 C22 O8 142.9(7) .
C23 C21 C22 O9 -38.8(8) .
C24 C21 C22 O8 -100.4(8) .
C24 C21 C22 O9 77.8(8) .
C25 C21 C22 O8 24.4(9) .
C25 C21 C22 O9 -157.3(8) .
C26 C27 O10 Co3 -161.4(3) .
C26 C27 O11 Dy1 149.0(4) 2_666
C28 C26 C27 O10 73.8(6) .
C28 C26 C27 O11 -103.2(6) .
C29 C26 C27 O10 -44.6(6) .
C29 C26 C27 O11 138.5(5) .
C30 C26 C27 O10 -166.6(5) .
C30 C26 C27 O11 16.4(7) .
C31 C32 O12 Co2 -115.5(4) .
C31 C32 O13 Dy1 -177.9(3) 2_666
C33 C31 C32 O12 162.5(5) .
C33 C31 C32 O13 -19.5(7) .
C34 C31 C32 O12 -78.3(6) .
C34 C31 C32 O13 99.7(5) .
C35 C31 C32 O12 39.3(6) .
C35 C31 C32 O13 -142.8(5) .
N1 C1 C2 C3 -0.4(8) .
N1 C5 O3 Dy1 95.2(5) .
N1 C5 O3 Co1 -94.5(4) .
N2 C6 C7 C8 0.7(12) .
N2 C10 O4 Co1 129.1(4) .
N2 C10 O4 Co2 -87.2(5) .
N3 C11 C12 C13 -1.4(11) .
N3 C15 O5 Dy1 130.9(3) 2_666
N3 C15 O5 Co2 6.0(4) .
N3 C15 O5 Co3 -93.7(4) .
O3 C5 N1 Co3 -9.1(5) .
O3 C5 N1 C1 174.3(4) .
O4 C10 N2 Co3 -10.7(5) .
O4 C10 N2 C6 170.4(5) .
O5 C15 N3 Co2 -6.4(4) .
O5 C15 N3 C11 177.8(4) .
O6 C17 O7 Co1 -3.9(8) .
O7 C17 O6 Dy1 -16.4(9) .
O8 C22 O9 Co2 2.7(7) .
O9 C22 O8 Co1 -10.2(7) .
O10 C27 O11 Dy1 -27.7(8) 2_666
O11 C27 O10 Co3 15.3(7) .
O12 C32 O13 Dy1 -0.1(7) 2_666
O13 C32 O12 Co2 66.7(6) .
C23A C21 C22 O8 -176.2(12) .
C23A C21 C22 O9 2.0(13) .
C24A C21 C22 O8 -55.3(13) .
C24A C21 C22 O9 122.9(13) .
C25A C21 C22 O8 63.3(13) .
C25A C21 C22 O9 -118.5(12) .
